data_2223758
loop_
_publ_author_name
'Chen, Guangying'
'Zhao, Jun'
'Cen, Changchun'
'Han, Changri'
'Song, Xinming'

_publ_section_title
;
 2-Hydroxy-1-methoxyxanthen-9-one monohydrate
;
_journal_coeditor_code HB5095
_journal_issue 11
_journal_name_full 'Acta Crystallographica Section E'
_journal_page_first o2798
_journal_paper_doi 10.1107/S1600536809039348
_journal_volume 65
_journal_year 2009
_chemical_formula_iupac 'C14 H10 O4, H2 O'
_chemical_formula_moiety 'C14 H10 O4, H2 O'
_chemical_formula_sum 'C14 H12 O5'
_chemical_formula_weight 260.24
_chemical_name_systematic
;
2-Hydroxy-1-methoxyxanthen-9-one monohydrate
;
_space_group_IT_number 14
_symmetry_cell_setting monoclinic
_symmetry_space_group_name_Hall '-P 2ybc'
_symmetry_space_group_name_H-M 'P 1 21/c 1'
_atom_sites_solution_hydrogens geom
_atom_sites_solution_primary direct
_atom_sites_solution_secondary difmap
_audit_creation_method SHELXL-97
_cell_angle_alpha 90.00
_cell_angle_beta 102.402(4)
_cell_angle_gamma 90.00
_cell_formula_units_Z 4
_cell_length_a 8.8008(6)
_cell_length_b 7.0856(4)
_cell_length_c 19.4596(9)
_cell_measurement_reflns_used 2919
_cell_measurement_temperature 295(2)
_cell_measurement_theta_max 28.24
_cell_measurement_theta_min 2.14
_cell_volume 1185.16(12)
_computing_cell_refinement 'SAINT (Bruker, 1997)'
_computing_data_collection 'SMART (Bruker, 1997)'
_computing_data_reduction 'SAINT (Bruker, 1997)'
_computing_molecular_graphics 'SHELXTL (Sheldrick, 2008)'
_computing_publication_material 'SHELXTL (Sheldrick, 2008)'
_computing_structure_refinement 'SHELXL97 (Sheldrick, 2008)'
_computing_structure_solution 'SHELXS97 (Sheldrick, 2008)'
_diffrn_ambient_temperature 295(2)
_diffrn_detector_area_resol_mean 0
_diffrn_measured_fraction_theta_full 0.997
_diffrn_measured_fraction_theta_max 0.997
_diffrn_measurement_device_type 'Bruker SMART CCD'
_diffrn_measurement_method \w
_diffrn_radiation_monochromator graphite
_diffrn_radiation_source 'fine-focus sealed tube'
_diffrn_radiation_type MoK\a
_diffrn_radiation_wavelength 0.71073
_diffrn_reflns_av_R_equivalents 0.0795
_diffrn_reflns_av_sigmaI/netI 0.0495
_diffrn_reflns_limit_h_max 11
_diffrn_reflns_limit_h_min -6
_diffrn_reflns_limit_k_max 9
_diffrn_reflns_limit_k_min -8
_diffrn_reflns_limit_l_max 25
_diffrn_reflns_limit_l_min -25
_diffrn_reflns_number 8151
_diffrn_reflns_theta_full 28.24
_diffrn_reflns_theta_max 28.24
_diffrn_reflns_theta_min 2.14
_diffrn_standards_decay_% 0
_diffrn_standards_interval_time 0
_diffrn_standards_number 0
_exptl_absorpt_coefficient_mu 0.112
_exptl_absorpt_correction_T_max 0.974
_exptl_absorpt_correction_T_min 0.959
_exptl_absorpt_correction_type multi-scan
_exptl_absorpt_process_details '(SADABS; Bruker, 1997)'
_exptl_crystal_colour colourless
_exptl_crystal_density_diffrn 1.458
_exptl_crystal_density_method 'not measured'
_exptl_crystal_description block
_exptl_crystal_F_000 544
_exptl_crystal_size_max 0.38
_exptl_crystal_size_mid 0.26
_exptl_crystal_size_min 0.24
_refine_diff_density_max 0.260
_refine_diff_density_min -0.362
_refine_ls_extinction_coef 0.095(8)
_refine_ls_extinction_expression Fc^*^=kFc[1+0.001xFc^2^\l^3^/sin(2\q)]^-1/4^
_refine_ls_extinction_method 'SHELXL97 (Sheldrick, 2008)'
_refine_ls_goodness_of_fit_ref 1.040
_refine_ls_hydrogen_treatment mixed
_refine_ls_matrix_type full
_refine_ls_number_parameters 181
_refine_ls_number_reflns 2919
_refine_ls_number_restraints 0
_refine_ls_restrained_S_all 1.040
_refine_ls_R_factor_all 0.0666
_refine_ls_R_factor_gt 0.0534
_refine_ls_shift/su_max 0.000
_refine_ls_shift/su_mean 0.000
_refine_ls_structure_factor_coef Fsqd
_refine_ls_weighting_details 'calc w=1/[\s^2^(Fo^2^)+(0.0823P)^2^+0.2871P] where P=(Fo^2^+2Fc^2^)/3'
_refine_ls_weighting_scheme calc
_refine_ls_wR_factor_gt 0.1454
_refine_ls_wR_factor_ref 0.1638
_reflns_number_gt 2269
_reflns_number_total 2919
_reflns_threshold_expression I>2\s(I)
_cod_data_source_file hb5095.cif
_cod_data_source_block I
_cod_depositor_comments
;
The following automatic conversions were performed:
'_symmetry_cell_setting' value 'Monoclinic' changed to 'monoclinic'
according to '/home/saulius/struct/CIF-dictionaries/cif_core.dic'
dictionary named 'cif_core.dic' version 2.4.1 from 2010-06-29.

Automatic conversion script
Id: cif_fix_enum 1527 2010-12-29 10:47:43Z saulius 

The following automatic conversions were performed:

'_symmetry_cell_setting' value 'Monoclinic' changed to 'monoclinic'
according to /home/saulius/struct/CIF-dictionaries/cif_core.dic
dictionary named 'cif_core.dic' version 2.4.1 from 2010-06-29.

Automatic conversion script
Id: cif_fix_values 1715 2011-07-08 13:25:40Z adriana 
;
_cod_original_sg_symbol_H-M 'P 21/c'
_cod_database_code 2223758

loop_
_symmetry_equiv_pos_as_xyz
'x, y, z'
'-x, y+1/2, -z+1/2'
'-x, -y, -z'
'x, -y-1/2, z-1/2'

loop_
_atom_site_type_symbol
_atom_site_label
_atom_site_fract_x
_atom_site_fract_y
_atom_site_fract_z
_atom_site_U_iso_or_equiv
_atom_site_adp_type
_atom_site_calc_flag
_atom_site_refinement_flags
_atom_site_occupancy
_atom_site_disorder_assembly
_atom_site_disorder_group
O O1 0.65861(11) 0.14472(16) 0.26194(6) 0.0409(3) Uani d . 1 . .
O O2 0.24707(14) 0.1457(2) 0.33085(6) 0.0577(4) Uani d . 1 . .
O O3 0.09211(11) 0.10250(16) 0.19163(6) 0.0412(3) Uani d . 1 . .
O O4 0.11784(12) 0.12437(18) 0.05791(5) 0.0459(3) Uani d . 1 . .
H H4A 0.1386 0.1122 0.0190 0.069 Uiso calc R 1 . .
O O1W 0.16228(15) 0.0842(3) -0.07501(6) 0.0581(4) Uani d . 1 . .
H H1A 0.181(3) 0.166(4) -0.1024(17) 0.097(10) Uiso d . 1 . .
H H1B 0.080(3) 0.039(4) -0.0954(14) 0.079(8) Uiso d . 1 . .
C C1 0.65891(18) 0.1459(2) 0.33241(8) 0.0377(3) Uani d . 1 . .
C C2 0.8053(2) 0.1522(2) 0.37783(9) 0.0491(4) Uani d . 1 . .
H H2A 0.8955 0.1548 0.3602 0.059 Uiso calc R 1 . .
C C3 0.8131(2) 0.1546(3) 0.44946(10) 0.0577(5) Uani d . 1 . .
H H3A 0.9096 0.1575 0.4805 0.069 Uiso calc R 1 . .
C C4 0.6771(3) 0.1527(3) 0.47583(9) 0.0593(5) Uani d . 1 . .
H H4B 0.6837 0.1550 0.5242 0.071 Uiso calc R 1 . .
C C5 0.5341(2) 0.1475(2) 0.43070(9) 0.0497(4) Uani d . 1 . .
H H5A 0.4445 0.1464 0.4487 0.060 Uiso calc R 1 . .
C C6 0.52170(18) 0.1439(2) 0.35728(7) 0.0367(3) Uani d . 1 . .
C C7 0.36878(17) 0.1408(2) 0.30878(7) 0.0360(3) Uani d . 1 . .
C C8 0.37350(15) 0.13504(18) 0.23329(7) 0.0299(3) Uani d . 1 . .
C C9 0.23858(15) 0.12734(19) 0.17825(7) 0.0316(3) Uani d . 1 . .
C C10 0.25162(16) 0.12938(19) 0.10794(7) 0.0343(3) Uani d . 1 . .
C C11 0.39927(17) 0.1332(2) 0.09150(7) 0.0374(3) Uani d . 1 . .
H H11A 0.4075 0.1331 0.0446 0.045 Uiso calc R 1 . .
C C12 0.53188(17) 0.1372(2) 0.14382(8) 0.0372(3) Uani d . 1 . .
H H12A 0.6293 0.1385 0.1325 0.045 Uiso calc R 1 . .
C C13 0.51916(16) 0.13944(19) 0.21397(7) 0.0318(3) Uani d . 1 . .
C C14 0.0097(2) 0.2739(3) 0.19948(11) 0.0578(5) Uani d . 1 . .
H H14A -0.0904 0.2434 0.2086 0.087 Uiso calc R 1 . .
H H14B -0.0035 0.3468 0.1570 0.087 Uiso calc R 1 . .
H H14C 0.0681 0.3457 0.2381 0.087 Uiso calc R 1 . .

loop_
_atom_site_aniso_label
_atom_site_aniso_U_11
_atom_site_aniso_U_22
_atom_site_aniso_U_33
_atom_site_aniso_U_12
_atom_site_aniso_U_13
_atom_site_aniso_U_23
O1 0.0304(5) 0.0548(7) 0.0354(6) -0.0022(4) 0.0027(4) -0.0018(4)
O2 0.0468(6) 0.0962(10) 0.0337(6) -0.0072(6) 0.0163(5) -0.0084(6)
O3 0.0315(5) 0.0527(7) 0.0412(6) -0.0061(4) 0.0118(4) -0.0017(4)
O4 0.0377(6) 0.0689(8) 0.0284(5) -0.0012(5) 0.0010(4) 0.0009(4)
O1W 0.0456(7) 0.0910(11) 0.0357(6) -0.0150(7) 0.0044(5) 0.0005(6)
C1 0.0426(7) 0.0330(7) 0.0337(7) -0.0023(5) 0.0000(6) -0.0023(5)
C2 0.0439(8) 0.0466(9) 0.0490(9) -0.0025(7) -0.0071(7) -0.0036(7)
C3 0.0627(11) 0.0509(10) 0.0459(9) -0.0027(8) -0.0187(8) -0.0028(7)
C4 0.0798(13) 0.0582(11) 0.0317(8) -0.0053(9) -0.0063(8) -0.0023(7)
C5 0.0643(10) 0.0517(10) 0.0304(7) -0.0039(7) 0.0042(7) -0.0028(6)
C6 0.0453(8) 0.0339(7) 0.0285(7) -0.0035(5) 0.0029(5) -0.0022(5)
C7 0.0400(7) 0.0387(7) 0.0296(7) -0.0042(5) 0.0082(5) -0.0030(5)
C8 0.0315(6) 0.0306(6) 0.0276(6) -0.0029(5) 0.0062(5) -0.0006(5)
C9 0.0307(6) 0.0333(7) 0.0315(7) -0.0026(5) 0.0081(5) -0.0002(5)
C10 0.0347(7) 0.0370(7) 0.0298(6) -0.0018(5) 0.0039(5) 0.0014(5)
C11 0.0415(7) 0.0442(8) 0.0286(7) -0.0004(6) 0.0119(6) 0.0021(5)
C12 0.0341(7) 0.0448(8) 0.0355(7) -0.0009(6) 0.0138(5) 0.0008(6)
C13 0.0302(6) 0.0325(7) 0.0324(7) -0.0016(5) 0.0055(5) -0.0013(5)
C14 0.0417(8) 0.0675(12) 0.0693(11) 0.0063(8) 0.0235(8) -0.0022(9)

loop_
_atom_type_symbol
_atom_type_description
_atom_type_scat_dispersion_real
_atom_type_scat_dispersion_imag
_atom_type_scat_source
C C 0.0033 0.0016 'International Tables Vol C Tables 4.2.6.8 and 6.1.1.4'
H H 0.0000 0.0000 'International Tables Vol C Tables 4.2.6.8 and 6.1.1.4'
O O 0.0106 0.0060 'International Tables Vol C Tables 4.2.6.8 and 6.1.1.4'

loop_
_geom_angle_atom_site_label_1
_geom_angle_atom_site_label_2
_geom_angle_atom_site_label_3
_geom_angle_site_symmetry_1
_geom_angle_site_symmetry_3
_geom_angle
_geom_angle_publ_flag
C1 O1 C13 . . 119.30(11) ?
C9 O3 C14 . . 115.13(12) ?
C10 O4 H4A . . 109.5 ?
H1A O1W H1B . . 104(3) ?
O1 C1 C6 . . 122.10(13) ?
O1 C1 C2 . . 115.87(14) ?
C6 C1 C2 . . 122.02(14) ?
C3 C2 C1 . . 118.55(17) ?
C3 C2 H2A . . 120.7 ?
C1 C2 H2A . . 120.7 ?
C2 C3 C4 . . 120.59(16) ?
C2 C3 H3A . . 119.7 ?
C4 C3 H3A . . 119.7 ?
C5 C4 C3 . . 120.29(16) ?
C5 C4 H4B . . 119.9 ?
C3 C4 H4B . . 119.9 ?
C4 C5 C6 . . 120.70(17) ?
C4 C5 H5A . . 119.6 ?
C6 C5 H5A . . 119.6 ?
C1 C6 C5 . . 117.85(14) ?
C1 C6 C7 . . 121.30(13) ?
C5 C6 C7 . . 120.84(14) ?
O2 C7 C6 . . 121.24(13) ?
O2 C7 C8 . . 123.82(13) ?
C6 C7 C8 . . 114.92(12) ?
C13 C8 C9 . . 117.41(12) ?
C13 C8 C7 . . 118.99(12) ?
C9 C8 C7 . . 123.59(12) ?
O3 C9 C10 . . 117.56(12) ?
O3 C9 C8 . . 121.77(12) ?
C10 C9 C8 . . 120.48(12) ?
O4 C10 C9 . . 117.45(12) ?
O4 C10 C11 . . 122.66(13) ?
C9 C10 C11 . . 119.88(12) ?
C12 C11 C10 . . 120.79(12) ?
C12 C11 H11A . . 119.6 ?
C10 C11 H11A . . 119.6 ?
C11 C12 C13 . . 119.46(12) ?
C11 C12 H12A . . 120.3 ?
C13 C12 H12A . . 120.3 ?
O1 C13 C12 . . 114.70(12) ?
O1 C13 C8 . . 123.34(12) ?
C12 C13 C8 . . 121.95(13) ?
O3 C14 H14A . . 109.5 ?
O3 C14 H14B . . 109.5 ?
H14A C14 H14B . . 109.5 ?
O3 C14 H14C . . 109.5 ?
H14A C14 H14C . . 109.5 ?
H14B C14 H14C . . 109.5 ?

loop_
_geom_bond_atom_site_label_1
_geom_bond_atom_site_label_2
_geom_bond_site_symmetry_2
_geom_bond_distance
_geom_bond_publ_flag
O1 C1 . 1.3708(18) ?
O1 C13 . 1.3737(16) ?
O2 C7 . 1.2372(17) ?
O3 C9 . 1.3801(16) ?
O3 C14 . 1.439(2) ?
O4 C10 . 1.3576(17) ?
O4 H4A . 0.8200 ?
O1W H1A . 0.83(3) ?
O1W H1B . 0.81(3) ?
C1 C6 . 1.394(2) ?
C1 C2 . 1.398(2) ?
C2 C3 . 1.381(3) ?
C2 H2A . 0.9300 ?
C3 C4 . 1.400(3) ?
C3 H3A . 0.9300 ?
C4 C5 . 1.371(3) ?
C4 H4B . 0.9300 ?
C5 C6 . 1.409(2) ?
C5 H5A . 0.9300 ?
C6 C7 . 1.469(2) ?
C7 C8 . 1.4790(18) ?
C8 C13 . 1.4116(18) ?
C8 C9 . 1.4191(18) ?
C9 C10 . 1.3973(19) ?
C10 C11 . 1.4036(19) ?
C11 C12 . 1.375(2) ?
C11 H11A . 0.9300 ?
C12 C13 . 1.3935(19) ?
C12 H12A . 0.9300 ?
C14 H14A . 0.9600 ?
C14 H14B . 0.9600 ?
C14 H14C . 0.9600 ?

loop_
_geom_hbond_atom_site_label_D
_geom_hbond_atom_site_label_H
_geom_hbond_atom_site_label_A
_geom_hbond_site_symmetry_A
_geom_hbond_distance_DH
_geom_hbond_distance_HA
_geom_hbond_distance_DA
_geom_hbond_angle_DHA
O4 H4A O1W . 0.82 1.90 2.7126(16) 174
O1W H1A O2 4_565 0.83(3) 2.03(3) 2.857(2) 174(3)
O1W H1B O4 3 0.81(3) 2.34(3) 2.9540(19) 134(2)
O1W H1B O3 3 0.81(3) 2.37(3) 3.1195(17) 155(2)

loop_
_geom_torsion_atom_site_label_1
_geom_torsion_atom_site_label_2
_geom_torsion_atom_site_label_3
_geom_torsion_atom_site_label_4
_geom_torsion_site_symmetry_1
_geom_torsion_site_symmetry_2
_geom_torsion_site_symmetry_3
_geom_torsion_site_symmetry_4
_geom_torsion
_geom_torsion_publ_flag
C13 O1 C1 C6 . . . . -0.65(19) ?
C13 O1 C1 C2 . . . . -179.73(12) ?
O1 C1 C2 C3 . . . . 179.71(14) ?
C6 C1 C2 C3 . . . . 0.6(2) ?
C1 C2 C3 C4 . . . . -0.7(3) ?
C2 C3 C4 C5 . . . . 0.3(3) ?
C3 C4 C5 C6 . . . . 0.1(3) ?
O1 C1 C6 C5 . . . . -179.30(13) ?
C2 C1 C6 C5 . . . . -0.3(2) ?
O1 C1 C6 C7 . . . . -0.2(2) ?
C2 C1 C6 C7 . . . . 178.83(13) ?
C4 C5 C6 C1 . . . . -0.1(2) ?
C4 C5 C6 C7 . . . . -179.18(15) ?
C1 C6 C7 O2 . . . . -177.43(14) ?
C5 C6 C7 O2 . . . . 1.6(2) ?
C1 C6 C7 C8 . . . . 1.57(19) ?
C5 C6 C7 C8 . . . . -179.36(13) ?
O2 C7 C8 C13 . . . . 176.82(14) ?
C6 C7 C8 C13 . . . . -2.15(17) ?
O2 C7 C8 C9 . . . . -2.4(2) ?
C6 C7 C8 C9 . . . . 178.59(12) ?
C14 O3 C9 C10 . . . . -93.42(16) ?
C14 O3 C9 C8 . . . . 91.70(16) ?
C13 C8 C9 O3 . . . . 173.03(12) ?
C7 C8 C9 O3 . . . . -7.70(19) ?
C13 C8 C9 C10 . . . . -1.70(18) ?
C7 C8 C9 C10 . . . . 177.57(12) ?
O3 C9 C10 O4 . . . . 5.96(18) ?
C8 C9 C10 O4 . . . . -179.09(12) ?
O3 C9 C10 C11 . . . . -172.99(12) ?
C8 C9 C10 C11 . . . . 1.96(19) ?
O4 C10 C11 C12 . . . . -179.64(13) ?
C9 C10 C11 C12 . . . . -0.7(2) ?
C10 C11 C12 C13 . . . . -0.7(2) ?
C1 O1 C13 C12 . . . . -179.55(12) ?
C1 O1 C13 C8 . . . . -0.03(18) ?
C11 C12 C13 O1 . . . . -179.57(12) ?
C11 C12 C13 C8 . . . . 0.9(2) ?
C9 C8 C13 O1 . . . . -179.21(12) ?
C7 C8 C13 O1 . . . . 1.49(19) ?
C9 C8 C13 C12 . . . . 0.28(19) ?
C7 C8 C13 C12 . . . . -179.03(13) ?

loop_
_cod_related_entry_id
_cod_related_entry_database
_cod_related_entry_code
1 ChemSpider 30655915
